data_1556933
loop_
_publ_author_name
'George, Josemon'
'Ward, Jas S.'
'Sherburn, Michael S.'

_publ_section_title
;
 A general synthesis of dendralenes
;
_journal_issue 43
_journal_name_full 'Chemical Science'
_journal_page_first 9969
_journal_paper_doi 10.1039/C9SC03976G
_journal_volume 10
_journal_year 2019
_chemical_formula_moiety 'C25 H24 N2 O4'
_chemical_formula_sum 'C25 H24 N2 O4'
_chemical_formula_weight 416.46
_space_group_crystal_system monoclinic
_space_group_IT_number 15
_space_group_name_Hall '-C 2yc'
_space_group_name_H-M_alt 'C 1 2/c 1'
_atom_sites_solution_hydrogens geom
_atom_sites_solution_primary dual
_audit_block_doi 10.5517/ccdc.csd.cc22jzg2
_audit_creation_date 2019-05-23
_audit_creation_method
;
Olex2 1.2
(compiled 2018.05.29 svn.r3508 for OlexSys, GUI svn.r5506)
;
_audit_update_record
;
2019-06-14 deposited with the CCDC.	2019-09-19 downloaded from the CCDC.
;
_cell_angle_alpha 90
_cell_angle_beta 100.540(3)
_cell_angle_gamma 90
_cell_formula_units_Z 8
_cell_length_a 21.8655(7)
_cell_length_b 6.7309(2)
_cell_length_c 29.0129(8)
_cell_measurement_reflns_used 14908
_cell_measurement_temperature 150.00(10)
_cell_measurement_theta_max 29.7050
_cell_measurement_theta_min 4.1120
_cell_volume 4197.9(2)
_computing_cell_refinement 'CrysAlisPro 1.171.40.36a (Rigaku OD, 2018)'
_computing_data_collection 'CrysAlisPro 1.171.40.36a (Rigaku OD, 2018)'
_computing_data_reduction 'CrysAlisPro 1.171.40.36a (Rigaku OD, 2018)'
_computing_molecular_graphics 'Olex2 (Dolomanov et al., 2009)'
_computing_publication_material 'Olex2 (Dolomanov et al., 2009)'
_computing_structure_refinement 'ShelXL (Sheldrick, 2015)'
_computing_structure_solution 'ShelXT (Sheldrick, 2015)'
_diffrn_ambient_environment N~2~
_diffrn_ambient_temperature 150.00(10)
_diffrn_detector 'CCD plate'
_diffrn_detector_area_resol_mean 10.3744
_diffrn_detector_type Atlas
_diffrn_measured_fraction_theta_full 0.998
_diffrn_measured_fraction_theta_max 0.896
_diffrn_measurement_details
;
List of Runs (angles in degrees, time in seconds):

  # Type    Start    End  Width  t~exp~   \w     \q     \k     \f   Frames
#--------------------------------------------------------------------------
  1  \w    -15.00  30.00   1.00   43.84    --  -11.22 -99.00  30.00   45
  2  \w    -21.00  42.00   1.00   43.84    --   11.46  77.00 -60.00   63
  3  \w    -42.00  44.00   1.00   43.84    --   11.46 -77.00  30.00   86
  4  \w    -77.00 100.00   1.00   43.84    --   11.46   0.00  60.00  177
  5  \w    -98.00 -37.00   1.00   43.84    --  -11.22 178.00-180.00   61
  6  \w    -42.00  21.00   1.00   43.84    --  -11.22 -77.00   0.00   63
  7  \w    -15.00  10.00   1.00   43.84    --   11.46 -99.00-120.00   25
  8  \w    -17.00  84.00   1.00   43.84    --   11.46  57.00-180.00  101
;
_diffrn_measurement_device 'four-circle diffractometer'
_diffrn_measurement_device_type 'New Xcalibur, Atlas'
_diffrn_measurement_method '\w scans'
_diffrn_orient_matrix_type 'CrysAlisPro convention (1999,Acta A55,543-557)'
_diffrn_orient_matrix_UB_11 0.0157679000
_diffrn_orient_matrix_UB_12 0.0402939000
_diffrn_orient_matrix_UB_13 -0.0171626000
_diffrn_orient_matrix_UB_21 -0.0288102000
_diffrn_orient_matrix_UB_22 0.0322174000
_diffrn_orient_matrix_UB_23 -0.0132499000
_diffrn_orient_matrix_UB_31 0.0031734000
_diffrn_orient_matrix_UB_32 0.0918711000
_diffrn_orient_matrix_UB_33 0.0121746000
_diffrn_radiation_monochromator graphite
_diffrn_radiation_probe x-ray
_diffrn_radiation_type MoK\a
_diffrn_radiation_wavelength 0.71073
_diffrn_reflns_av_R_equivalents 0.0213
_diffrn_reflns_av_unetI/netI 0.0154
_diffrn_reflns_Laue_measured_fraction_full 0.998
_diffrn_reflns_Laue_measured_fraction_max 0.896
_diffrn_reflns_limit_h_max 30
_diffrn_reflns_limit_h_min -27
_diffrn_reflns_limit_k_max 8
_diffrn_reflns_limit_k_min -9
_diffrn_reflns_limit_l_max 40
_diffrn_reflns_limit_l_min -40
_diffrn_reflns_number 36549
_diffrn_reflns_point_group_measured_fraction_full 0.998
_diffrn_reflns_point_group_measured_fraction_max 0.896
_diffrn_reflns_theta_full 25.242
_diffrn_reflns_theta_max 30.077
_diffrn_reflns_theta_min 3.289
_diffrn_source 'fine-focus sealed X-ray tube'
_diffrn_source_type 'Enhance (Mo) X-ray Source'
_exptl_absorpt_coefficient_mu 0.090
_exptl_absorpt_correction_T_max 1.00000
_exptl_absorpt_correction_T_min 0.98033
_exptl_absorpt_correction_type multi-scan
_exptl_absorpt_process_details
;
CrysAlisPro 1.171.40.36a (Rigaku Oxford Diffraction, 2018)
Empirical absorption correction using spherical harmonics,
 implemented in SCALE3 ABSPACK scaling algorithm.
;
_exptl_crystal_colour colourless
_exptl_crystal_colour_primary colourless
_exptl_crystal_density_diffrn 1.318
_exptl_crystal_description prism
_exptl_crystal_F_000 1760
_exptl_crystal_size_max 0.452
_exptl_crystal_size_mid 0.323
_exptl_crystal_size_min 0.206
_refine_diff_density_max 0.303
_refine_diff_density_min -0.219
_refine_diff_density_rms 0.042
_refine_ls_extinction_method none
_refine_ls_goodness_of_fit_ref 1.052
_refine_ls_hydrogen_treatment constr
_refine_ls_matrix_type full
_refine_ls_number_parameters 283
_refine_ls_number_reflns 5529
_refine_ls_number_restraints 0
_refine_ls_restrained_S_all 1.052
_refine_ls_R_factor_all 0.0530
_refine_ls_R_factor_gt 0.0446
_refine_ls_shift/su_max 0.000
_refine_ls_shift/su_mean 0.000
_refine_ls_structure_factor_coef Fsqd
_refine_ls_weighting_details 'w=1/[\s^2^(Fo^2^)+(0.0489P)^2^+3.7901P] where P=(Fo^2^+2Fc^2^)/3'
_refine_ls_weighting_scheme calc
_refine_ls_wR_factor_gt 0.1104
_refine_ls_wR_factor_ref 0.1174
_reflns_Friedel_coverage 0.000
_reflns_number_gt 4780
_reflns_number_total 5529
_reflns_threshold_expression 'I > 2\s(I)'
_cod_data_source_file c9sc03976g3.cif
_cod_data_source_block jg-g135-c1-f3-major-nonpolarscaled
_cod_database_code 1556933
_shelx_shelxl_version_number 2016/6
_chemical_oxdiff_formula c25h24n2o5
_shelx_space_group_comment
;
The symmetry employed for this shelxl refinement is uniquely defined
by the following loop, which should always be used as a source of
symmetry information in preference to the above space-group names.
They are only intended as comments.
;
_reflns_odcompleteness_completeness 99.70
_reflns_odcompleteness_iscentric 1
_reflns_odcompleteness_theta 26.32
_olex2_refinement_description
;
1. Fixed Uiso
 At 1.2 times of:
  All C(H) groups, All C(H,H) groups
 At 1.5 times of:
  All C(H,H,H) groups
2.a Ternary CH refined with riding coordinates:
 C3(H3), C5(H5), C6(H6), C10(H10), C15(H15), C24(H24)
2.b Secondary CH2 refined with riding coordinates:
 C4(H4A,H4B), C11(H11A,H11B)
2.c Aromatic/amide H refined with riding coordinates:
 C19(H19), C20(H20), C21(H21), C22(H22), C23(H23)
2.d Idealised Me refined as rotating group:
 C1(H1A,H1B,H1C), C8(H8A,H8B,H8C), C13(H13A,H13B,H13C)
;
_ins_header
;
TITL JG-G135-C1-F3-Major-Nonpolarscaled in C2/c 
REM C2/c (#15 in standard setting)
CELL 0.71073  21.865503   6.730941  29.012927  90.0000 100.5400  90.0000
ZERR    7.00   0.000650   0.000159   0.000760   0.0000   0.0027   0.0000
LATT  7
SYMM -x, y,-z+1/2 
SFAC C H N O
UNIT 175.00 168.00 14.00 35.00
TREF
HKLF 4
END
;
_olex2_date_sample_data_collection 2019-05-22
_olex2_date_sample_submission 2019-05-20
_olex2_exptl_crystal_mounting_method 'The crystal was mounted on a MITIGEN holder with oil'
_olex2_submission_special_instructions 'No special instructions were received'
_oxdiff_exptl_absorpt_empirical_details
;
Empirical correction (ABSPACK) includes:
- Absorption correction using spherical harmonics
- Frame scaling
;
_oxdiff_exptl_absorpt_empirical_full_max 1.066
_oxdiff_exptl_absorpt_empirical_full_min 0.956

loop_
_space_group_symop_operation_xyz
'x, y, z'
'-x, y, -z+1/2'
'x+1/2, y+1/2, z'
'-x+1/2, y+1/2, -z+1/2'
'-x, -y, -z'
'x, -y, z-1/2'
'-x+1/2, -y+1/2, -z'
'x+1/2, -y+1/2, z-1/2'

loop_
_atom_site_label
_atom_site_type_symbol
_atom_site_fract_x
_atom_site_fract_y
_atom_site_fract_z
_atom_site_U_iso_or_equiv
_atom_site_adp_type
_atom_site_occupancy
_atom_site_site_symmetry_order
_atom_site_calc_flag
_atom_site_refinement_flags_posn
O1 O 0.69081(5) 0.2701(2) 0.28883(4) 0.0496(3) Uani 1 1 d .
O2 O 0.59224(8) 0.8653(2) 0.28027(5) 0.0681(4) Uani 1 1 d .
O3 O 0.42668(5) 0.45277(18) 0.31434(4) 0.0514(3) Uani 1 1 d .
O4 O 0.43894(5) -0.04805(14) 0.42011(4) 0.0390(2) Uani 1 1 d .
N1 N 0.64959(5) 0.5829(2) 0.27792(4) 0.0338(3) Uani 1 1 d .
N2 N 0.42676(5) 0.17490(16) 0.35959(4) 0.0313(2) Uani 1 1 d .
C1 C 0.69471(8) 0.6622(3) 0.25160(5) 0.0507(4) Uani 1 1 d .
H1A H 0.735787 0.621683 0.266236 0.076 Uiso 1 1 calc GR
H1B H 0.692343 0.804587 0.251141 0.076 Uiso 1 1 calc GR
H1C H 0.685783 0.612499 0.220069 0.076 Uiso 1 1 calc GR
C2 C 0.60125(7) 0.6916(2) 0.28945(5) 0.0372(3) Uani 1 1 d .
C3 C 0.56355(6) 0.55860(19) 0.31559(4) 0.0268(3) Uani 1 1 d .
H3 H 0.523925 0.528207 0.294982 0.032 Uiso 1 1 calc R
C4 C 0.55001(6) 0.66434(17) 0.35950(4) 0.0253(2) Uani 1 1 d .
H4A H 0.513227 0.746109 0.350555 0.030 Uiso 1 1 calc R
H4B H 0.584511 0.752316 0.371179 0.030 Uiso 1 1 calc R
C5 C 0.53976(5) 0.52628(16) 0.39951(4) 0.0214(2) Uani 1 1 d .
H5 H 0.550873 0.605687 0.428132 0.026 Uiso 1 1 calc R
C6 C 0.47103(5) 0.46306(17) 0.39794(5) 0.0262(2) Uani 1 1 d .
H6 H 0.447080 0.579375 0.404524 0.031 Uiso 1 1 calc R
C7 C 0.43983(6) 0.3723(2) 0.35202(5) 0.0312(3) Uani 1 1 d .
C8 C 0.39708(10) 0.0425(3) 0.32249(6) 0.0580(5) Uani 1 1 d .
H8A H 0.424155 0.023012 0.300301 0.087 Uiso 1 1 calc GR
H8B H 0.358673 0.100208 0.306925 0.087 Uiso 1 1 calc GR
H8C H 0.388847 -0.083147 0.335790 0.087 Uiso 1 1 calc GR
C9 C 0.44321(6) 0.11962(18) 0.40575(4) 0.0268(2) Uani 1 1 d .
C10 C 0.46617(6) 0.30124(17) 0.43457(4) 0.0255(2) Uani 1 1 d .
H10 H 0.434738 0.340984 0.452901 0.031 Uiso 1 1 calc R
C11 C 0.52693(6) 0.25674(18) 0.46792(4) 0.0262(2) Uani 1 1 d .
H11A H 0.537917 0.368193 0.489004 0.031 Uiso 1 1 calc R
H11B H 0.521681 0.140674 0.486630 0.031 Uiso 1 1 calc R
C12 C 0.57838(5) 0.21967(16) 0.44075(4) 0.0215(2) Uani 1 1 d .
C13 C 0.62011(6) 0.04518(19) 0.45554(4) 0.0302(3) Uani 1 1 d .
H13A H 0.650405 0.035048 0.435515 0.045 Uiso 1 1 calc GR
H13B H 0.595701 -0.074169 0.453169 0.045 Uiso 1 1 calc GR
H13C H 0.640925 0.063074 0.487388 0.045 Uiso 1 1 calc GR
C14 C 0.58329(5) 0.34885(16) 0.40658(4) 0.0196(2) Uani 1 1 d .
C15 C 0.63271(5) 0.33822(17) 0.37613(4) 0.0215(2) Uani 1 1 d .
H15 H 0.652450 0.207053 0.379881 0.026 Uiso 1 1 calc R
C16 C 0.68054(5) 0.49142(18) 0.39040(4) 0.0237(2) Uani 1 1 d .
C17 C 0.71686(5) 0.62447(18) 0.39963(4) 0.0253(2) Uani 1 1 d .
C18 C 0.75649(5) 0.79499(18) 0.41026(4) 0.0236(2) Uani 1 1 d .
C19 C 0.79112(5) 0.8221(2) 0.45521(4) 0.0284(3) Uani 1 1 d .
H19 H 0.791564 0.723774 0.477788 0.034 Uiso 1 1 calc R
C20 C 0.82484(6) 0.9951(2) 0.46627(5) 0.0352(3) Uani 1 1 d .
H20 H 0.846988 1.014146 0.496501 0.042 Uiso 1 1 calc R
C21 C 0.82574(7) 1.1400(2) 0.43253(5) 0.0369(3) Uani 1 1 d .
H21 H 0.848707 1.255626 0.440013 0.044 Uiso 1 1 calc R
C22 C 0.79245(7) 1.1124(2) 0.38772(5) 0.0353(3) Uani 1 1 d .
H22 H 0.793420 1.209304 0.365004 0.042 Uiso 1 1 calc R
C23 C 0.75764(6) 0.9417(2) 0.37637(5) 0.0300(3) Uani 1 1 d .
H23 H 0.735049 0.924673 0.346211 0.036 Uiso 1 1 calc R
C24 C 0.60203(6) 0.36683(18) 0.32413(4) 0.0245(2) Uani 1 1 d .
H24 H 0.575949 0.251772 0.313103 0.029 Uiso 1 1 calc R
C25 C 0.65240(6) 0.3915(2) 0.29489(4) 0.0320(3) Uani 1 1 d .

loop_
_atom_site_aniso_label
_atom_site_aniso_U_11
_atom_site_aniso_U_22
_atom_site_aniso_U_33
_atom_site_aniso_U_23
_atom_site_aniso_U_13
_atom_site_aniso_U_12
O1 0.0486(6) 0.0666(8) 0.0398(6) 0.0026(5) 0.0243(5) 0.0122(6)
O2 0.1030(11) 0.0464(7) 0.0630(8) 0.0307(6) 0.0368(8) 0.0082(7)
O3 0.0390(6) 0.0540(7) 0.0514(7) 0.0272(5) -0.0178(5) -0.0173(5)
O4 0.0498(6) 0.0253(5) 0.0392(5) 0.0049(4) 0.0005(4) -0.0142(4)
N1 0.0312(6) 0.0496(7) 0.0208(5) 0.0055(5) 0.0053(4) -0.0115(5)
N2 0.0311(6) 0.0267(5) 0.0323(6) 0.0027(4) -0.0041(4) -0.0081(4)
C1 0.0435(8) 0.0811(13) 0.0292(7) 0.0117(8) 0.0112(6) -0.0229(8)
C2 0.0433(8) 0.0419(8) 0.0258(6) 0.0106(6) 0.0052(6) -0.0053(6)
C3 0.0241(6) 0.0320(6) 0.0228(5) 0.0042(5) 0.0006(4) -0.0030(5)
C4 0.0250(6) 0.0199(5) 0.0308(6) 0.0037(4) 0.0045(5) -0.0016(4)
C5 0.0231(5) 0.0161(5) 0.0256(5) -0.0015(4) 0.0060(4) -0.0028(4)
C6 0.0227(5) 0.0173(5) 0.0401(7) 0.0005(5) 0.0102(5) 0.0002(4)
C7 0.0195(5) 0.0303(6) 0.0408(7) 0.0105(5) -0.0019(5) -0.0042(5)
C8 0.0719(12) 0.0457(9) 0.0437(9) 0.0009(7) -0.0231(8) -0.0232(9)
C9 0.0257(6) 0.0233(6) 0.0315(6) -0.0001(5) 0.0054(5) -0.0055(4)
C10 0.0268(6) 0.0212(5) 0.0317(6) -0.0036(5) 0.0139(5) -0.0039(4)
C11 0.0333(6) 0.0258(6) 0.0209(5) -0.0031(4) 0.0089(5) -0.0079(5)
C12 0.0248(5) 0.0192(5) 0.0198(5) -0.0026(4) 0.0023(4) -0.0049(4)
C13 0.0389(7) 0.0233(6) 0.0268(6) 0.0033(5) 0.0021(5) 0.0009(5)
C14 0.0197(5) 0.0185(5) 0.0204(5) -0.0029(4) 0.0027(4) -0.0033(4)
C15 0.0212(5) 0.0205(5) 0.0231(5) 0.0000(4) 0.0047(4) -0.0007(4)
C16 0.0208(5) 0.0270(6) 0.0234(5) 0.0015(4) 0.0046(4) -0.0003(4)
C17 0.0208(5) 0.0284(6) 0.0266(6) 0.0010(5) 0.0041(4) -0.0008(4)
C18 0.0171(5) 0.0255(5) 0.0288(6) -0.0012(5) 0.0055(4) -0.0009(4)
C19 0.0204(5) 0.0345(6) 0.0295(6) 0.0018(5) 0.0028(5) -0.0012(5)
C20 0.0235(6) 0.0449(8) 0.0361(7) -0.0096(6) 0.0023(5) -0.0073(5)
C21 0.0317(7) 0.0322(7) 0.0497(8) -0.0116(6) 0.0154(6) -0.0117(5)
C22 0.0409(7) 0.0284(6) 0.0408(7) 0.0019(5) 0.0187(6) -0.0053(5)
C23 0.0318(6) 0.0306(6) 0.0282(6) 0.0000(5) 0.0074(5) -0.0031(5)
C24 0.0247(5) 0.0278(6) 0.0214(5) -0.0025(4) 0.0054(4) -0.0060(4)
C25 0.0294(6) 0.0462(8) 0.0212(5) -0.0010(5) 0.0069(5) -0.0042(6)

loop_
_atom_type_symbol
_atom_type_description
_atom_type_scat_dispersion_real
_atom_type_scat_dispersion_imag
_atom_type_scat_source
C C 0.0033 0.0016 'International Tables Vol C Tables 4.2.6.8 and 6.1.1.4'
H H 0.0000 0.0000 'International Tables Vol C Tables 4.2.6.8 and 6.1.1.4'
N N 0.0061 0.0033 'International Tables Vol C Tables 4.2.6.8 and 6.1.1.4'
O O 0.0106 0.0060 'International Tables Vol C Tables 4.2.6.8 and 6.1.1.4'

loop_
_citation_id
_citation_doi
_citation_year
1 10.1039/C9SC03976G 2019

loop_
_exptl_crystal_face_index_h
_exptl_crystal_face_index_k
_exptl_crystal_face_index_l
_exptl_crystal_face_perp_dist
-27 0 26 0.1029
27 0 -26 0.1029
-3 -9 -4 0.2025
3 9 4 0.2025
-10 0 40 0.1330
10 0 -40 0.1330
22 0 23 0.1451
-22 0 -23 0.1451
20 -7 -2 0.1743

loop_
_geom_angle_atom_site_label_1
_geom_angle_atom_site_label_2
_geom_angle_atom_site_label_3
_geom_angle
C2 N1 C1 123.91(14)
C2 N1 C25 113.34(11)
C25 N1 C1 122.73(14)
C7 N2 C8 123.18(12)
C9 N2 C7 112.94(11)
C9 N2 C8 123.86(12)
N1 C1 H1A 109.5
N1 C1 H1B 109.5
N1 C1 H1C 109.5
H1A C1 H1B 109.5
H1A C1 H1C 109.5
H1B C1 H1C 109.5
O2 C2 N1 124.23(14)
O2 C2 C3 127.03(15)
N1 C2 C3 108.74(12)
C2 C3 H3 108.7
C2 C3 C4 110.34(11)
C2 C3 C24 104.22(11)
C4 C3 H3 108.7
C4 C3 C24 116.04(10)
C24 C3 H3 108.7
C3 C4 H4A 108.5
C3 C4 H4B 108.5
C3 C4 C5 115.09(10)
H4A C4 H4B 107.5
C5 C4 H4A 108.5
C5 C4 H4B 108.5
C4 C5 H5 105.2
C4 C5 C6 114.68(10)
C6 C5 H5 105.2
C14 C5 C4 113.82(9)
C14 C5 H5 105.2
C14 C5 C6 111.57(9)
C5 C6 H6 108.9
C7 C6 C5 114.52(10)
C7 C6 H6 108.9
C7 C6 C10 104.22(10)
C10 C6 C5 111.23(10)
C10 C6 H6 108.9
O3 C7 N2 123.55(13)
O3 C7 C6 127.70(12)
N2 C7 C6 108.74(11)
N2 C8 H8A 109.5
N2 C8 H8B 109.5
N2 C8 H8C 109.5
H8A C8 H8B 109.5
H8A C8 H8C 109.5
H8B C8 H8C 109.5
O4 C9 N2 124.36(12)
O4 C9 C10 126.91(12)
N2 C9 C10 108.73(10)
C6 C10 H10 109.0
C9 C10 C6 104.36(10)
C9 C10 H10 109.0
C9 C10 C11 110.77(10)
C11 C10 C6 114.54(10)
C11 C10 H10 109.0
C10 C11 H11A 109.6
C10 C11 H11B 109.6
H11A C11 H11B 108.1
C12 C11 C10 110.36(10)
C12 C11 H11A 109.6
C12 C11 H11B 109.6
C13 C12 C11 116.92(10)
C14 C12 C11 116.66(11)
C14 C12 C13 126.40(11)
C12 C13 H13A 109.5
C12 C13 H13B 109.5
C12 C13 H13C 109.5
H13A C13 H13B 109.5
H13A C13 H13C 109.5
H13B C13 H13C 109.5
C12 C14 C5 118.57(10)
C12 C14 C15 124.27(10)
C15 C14 C5 117.02(9)
C14 C15 H15 108.9
C14 C15 C24 109.50(9)
C16 C15 C14 110.36(9)
C16 C15 H15 108.9
C16 C15 C24 110.24(9)
C24 C15 H15 108.9
C17 C16 C15 175.27(13)
C16 C17 C18 175.52(13)
C19 C18 C17 120.54(11)
C19 C18 C23 119.26(11)
C23 C18 C17 120.08(11)
C18 C19 H19 119.9
C20 C19 C18 120.11(12)
C20 C19 H19 119.9
C19 C20 H20 119.8
C19 C20 C21 120.31(13)
C21 C20 H20 119.8
C20 C21 H21 120.1
C22 C21 C20 119.84(12)
C22 C21 H21 120.1
C21 C22 H22 119.8
C21 C22 C23 120.49(13)
C23 C22 H22 119.8
C18 C23 H23 120.0
C22 C23 C18 119.96(12)
C22 C23 H23 120.0
C3 C24 C15 112.89(9)
C3 C24 H24 110.0
C15 C24 H24 110.0
C25 C24 C3 104.47(10)
C25 C24 C15 109.22(10)
C25 C24 H24 110.0
O1 C25 N1 124.60(13)
O1 C25 C24 127.06(13)
N1 C25 C24 108.25(12)

loop_
_geom_bond_atom_site_label_1
_geom_bond_atom_site_label_2
_geom_bond_distance
O1 C25 1.2075(18)
O2 C2 1.2078(19)
O3 C7 1.2067(16)
O4 C9 1.2124(15)
N1 C1 1.4547(17)
N1 C2 1.376(2)
N1 C25 1.3766(19)
N2 C7 1.3847(16)
N2 C8 1.4554(18)
N2 C9 1.3731(17)
C1 H1A 0.9600
C1 H1B 0.9600
C1 H1C 0.9600
C2 C3 1.5114(18)
C3 H3 0.9800
C3 C4 1.5348(17)
C3 C24 1.5359(18)
C4 H4A 0.9700
C4 H4B 0.9700
C4 C5 1.5350(16)
C5 H5 0.9800
C5 C6 1.5545(16)
C5 C14 1.5175(15)
C6 H6 0.9800
C6 C7 1.5105(19)
C6 C10 1.5389(17)
C8 H8A 0.9600
C8 H8B 0.9600
C8 H8C 0.9600
C9 C10 1.5139(17)
C10 H10 0.9800
C10 C11 1.5234(18)
C11 H11A 0.9700
C11 H11B 0.9700
C11 C12 1.5079(17)
C12 C13 1.5009(17)
C12 C14 1.3378(16)
C13 H13A 0.9600
C13 H13B 0.9600
C13 H13C 0.9600
C14 C15 1.5173(15)
C15 H15 0.9800
C15 C16 1.4730(16)
C15 C24 1.5471(16)
C16 C17 1.1945(17)
C17 C18 1.4372(16)
C18 C19 1.3950(17)
C18 C23 1.3970(18)
C19 H19 0.9300
C19 C20 1.3843(19)
C20 H20 0.9300
C20 C21 1.384(2)
C21 H21 0.9300
C21 C22 1.381(2)
C22 H22 0.9300
C22 C23 1.3844(19)
C23 H23 0.9300
C24 H24 0.9800
C24 C25 1.5173(17)

loop_
_exptl_oxdiff_crystal_face_indexfrac_h
_exptl_oxdiff_crystal_face_indexfrac_k
_exptl_oxdiff_crystal_face_indexfrac_l
_exptl_oxdiff_crystal_face_x
_exptl_oxdiff_crystal_face_y
_exptl_oxdiff_crystal_face_z
-26.9771 -0.0027 26.0031 -0.8718 0.4326 0.2307
26.9771 0.0027 -26.0031 0.8718 -0.4326 -0.2307
-2.9983 -8.9934 -3.9977 -0.3410 -0.1504 -0.8844
2.9983 8.9934 3.9977 0.3410 0.1504 0.8844
-9.9838 -0.0020 39.9803 -0.8437 -0.2422 0.4549
9.9838 0.0020 -39.9803 0.8437 0.2422 -0.4549
21.9926 0.0008 22.9671 -0.0474 -0.9379 0.3495
-21.9926 -0.0008 -22.9671 0.0474 0.9379 -0.3495
19.9881 -6.9934 -2.0163 0.0680 -0.7745 -0.6036

loop_
_smtbx_masks_void_nr
_smtbx_masks_void_average_x
_smtbx_masks_void_average_y
_smtbx_masks_void_average_z
_smtbx_masks_void_volume
_smtbx_masks_void_count_electrons
_smtbx_masks_void_content
1 0.000 0.338 0.750 10.6 1.7 H1O0.5
2 0.000 0.663 0.250 10.6 1.7 H1O0.5
3 0.500 0.163 0.250 10.6 1.7 H1O0.5
4 0.500 0.838 0.750 10.6 1.7 H1O0.5
